data_2231952
loop_
_publ_author_name
'van der Merwe, Kina'
'Visser, Hendrik G.'
'Venter, Johan A.'

_publ_section_title
;
 Dicaesium
 diaquabis(methylenediphosphonato-\k^2^<i>O</i>,<i>O</i>')cobaltate(II)
;
_journal_coeditor_code JH2322
_journal_issue 10
_journal_name_full 'Acta Crystallographica Section E'
_journal_page_first m1354
_journal_paper_doi 10.1107/S1600536811035355
_journal_volume 67
_journal_year 2011
_chemical_formula_iupac 'Cs2 [Co (C H4 O6 P2)2 (H2 O)2]'
_chemical_formula_moiety 'C2 H12 Co Cs2 O14 P4'
_chemical_formula_sum 'C2 H12 Co Cs2 O14 P4'
_chemical_formula_weight 708.75
_chemical_name_systematic
;
Dicaesium diaquabis(methylenediphosphonato-\k^2^<i>O</i>,<i>O</i>')cobaltate(II)
;
_space_group_IT_number 2
_symmetry_cell_setting triclinic
_symmetry_space_group_name_Hall '-P 1'
_symmetry_space_group_name_H-M 'P -1'
_audit_creation_method 'WinGX routine CIF_UPDATE'
_cell_angle_alpha 74.621(5)
_cell_angle_beta 83.064(5)
_cell_angle_gamma 86.496(5)
_cell_formula_units_Z 1
_cell_length_a 7.333(5)
_cell_length_b 7.412(5)
_cell_length_c 7.666(5)
_cell_measurement_reflns_used 3160
_cell_measurement_temperature 293(2)
_cell_measurement_theta_max 28.36
_cell_measurement_theta_min 2.77
_cell_volume 398.6(5)
_computing_cell_refinement 'SAINT-Plus (Bruker, 2004)'
_computing_data_collection 'APEX2 (Bruker, 2005)'
_computing_data_reduction 'SAINT-Plus (Bruker, 2004)'
_computing_molecular_graphics 'DIAMOND (Brandenburg & Putz, 2005)'
_computing_publication_material 'WinGX (Farrugia, 1999)'
_computing_structure_refinement 'SHELXL97 (Sheldrick, 2008)'
_computing_structure_solution 'SHELXS97 (Sheldrick, 2008)'
_diffrn_ambient_temperature 293(2)
_diffrn_measured_fraction_theta_full 0.991
_diffrn_measured_fraction_theta_max 0.991
_diffrn_measurement_device_type 'Bruker APEXII CCD'
_diffrn_measurement_method '\f and \w'
_diffrn_radiation_type MoK\a
_diffrn_radiation_wavelength 0.71073
_diffrn_reflns_av_R_equivalents 0.0147
_diffrn_reflns_limit_h_max 9
_diffrn_reflns_limit_h_min -9
_diffrn_reflns_limit_k_max 9
_diffrn_reflns_limit_k_min -9
_diffrn_reflns_limit_l_max 10
_diffrn_reflns_limit_l_min -10
_diffrn_reflns_number 4203
_diffrn_reflns_theta_full 28
_diffrn_reflns_theta_max 28
_diffrn_reflns_theta_min 3.72
_exptl_absorpt_coefficient_mu 5.963
_exptl_absorpt_correction_T_max 0.7547
_exptl_absorpt_correction_T_min 0.2103
_exptl_absorpt_correction_type multi-scan
_exptl_absorpt_process_details '(SADABS; Bruker, 2001)'
_exptl_crystal_colour pink
_exptl_crystal_density_diffrn 2.953
_exptl_crystal_density_method 'not measured'
_exptl_crystal_description needle
_exptl_crystal_F_000 253
_exptl_crystal_size_max 0.38
_exptl_crystal_size_mid 0.07
_exptl_crystal_size_min 0.05
_refine_diff_density_max 0.47
_refine_diff_density_min -0.478
_refine_ls_extinction_method none
_refine_ls_goodness_of_fit_ref 0.753
_refine_ls_hydrogen_treatment mixed
_refine_ls_matrix_type full
_refine_ls_number_parameters 132
_refine_ls_number_reflns 1904
_refine_ls_number_restraints 11
_refine_ls_restrained_S_all 0.781
_refine_ls_R_factor_gt 0.015
_refine_ls_shift/su_max 0.002
_refine_ls_structure_factor_coef Fsqd
_refine_ls_weighting_details 'calc w=1/[\s^2^(Fo^2^)+(0.0412P)^2^+0.4899P] where P=(Fo^2^+2Fc^2^)/3'
_refine_ls_weighting_scheme calc
_refine_ls_wR_factor_ref 0.0437
_reflns_number_gt 1827
_reflns_number_total 1904
_reflns_threshold_expression I>2\s(I)
_cod_data_source_file jh2322.cif
_cod_data_source_block I
_cod_database_code 2231952
_cod_database_fobs_code 2231952

loop_
_symmetry_equiv_pos_as_xyz
'x, y, z'
'-x, -y, -z'

loop_
_atom_site_type_symbol
_atom_site_label
_atom_site_fract_x
_atom_site_fract_y
_atom_site_fract_z
_atom_site_U_iso_or_equiv
_atom_site_adp_type
_atom_site_calc_flag
_atom_site_refinement_flags
_atom_site_occupancy
_atom_site_disorder_assembly
_atom_site_disorder_group
Cs Cs1 0.284577(17) 0.954858(18) 0.692901(17) 0.00965(6) Uani d . 1 . .
Co Co1 0.5 0.5 0.5 0.00595(9) Uani d S 1 . .
P P1 0.26392(7) 0.34252(8) 0.22866(8) 0.00590(11) Uani d . 1 . .
P P2 0.19616(7) 0.74778(8) 0.25147(8) 0.00589(11) Uani d . 1 . .
O O1 0.2886(2) 0.4437(2) 0.7201(2) 0.0112(3) Uani d D 1 . .
O O2 0.3857(2) 0.3210(2) 0.3786(2) 0.0088(3) Uani d . 1 . .
O O3 0.0667(2) 0.2706(2) 0.3122(2) 0.0086(3) Uani d D 1 . .
O O4 0.3336(2) 0.2396(2) 0.0861(2) 0.0086(3) Uani d . 1 . .
O O5 0.1822(2) 0.9384(2) 0.1036(2) 0.0109(3) Uani d D 1 . .
O O6 0.0107(2) 0.7058(2) 0.3621(2) 0.0102(3) Uani d . 1 . .
O O7 0.3541(2) 0.7427(2) 0.3623(2) 0.0086(3) Uani d . 1 . .
C C1 0.2397(3) 0.5858(3) 0.1121(3) 0.0071(4) Uani d D 1 . .
H H1A 0.313(4) 0.383(4) 0.837(3) 0.023(9) Uiso d D 1 . .
H H1B 0.185(4) 0.410(6) 0.704(6) 0.063(15) Uiso d D 1 . .
H H2 0.048(5) 0.287(5) 0.417(3) 0.035(10) Uiso d D 1 . .
H H3 0.145(3) 0.599(4) 0.033(4) 0.018(8) Uiso d D 1 . .
H H4 0.357(3) 0.616(4) 0.046(4) 0.015(8) Uiso d D 1 . .
H H5A 0.156(9) 0.935(9) 0.002(5) 0.022 Uiso d PD 0.5 A 1
H H5B 0.239(8) 1.030(7) 0.116(9) 0.022 Uiso d PD 0.5 B 2

loop_
_atom_site_aniso_label
_atom_site_aniso_U_11
_atom_site_aniso_U_22
_atom_site_aniso_U_33
_atom_site_aniso_U_12
_atom_site_aniso_U_13
_atom_site_aniso_U_23
Cs1 0.01010(9) 0.00910(9) 0.00854(9) 0.00056(5) -0.00040(5) -0.00068(6)
Co1 0.00540(19) 0.00593(19) 0.0067(2) -0.00035(15) -0.00109(15) -0.00174(16)
P1 0.0061(2) 0.0053(2) 0.0063(3) -0.00119(19) -0.0007(2) -0.0015(2)
P2 0.0060(2) 0.0060(3) 0.0057(3) -0.00059(19) -0.0006(2) -0.0014(2)
O1 0.0084(8) 0.0160(9) 0.0088(8) -0.0027(7) -0.0002(6) -0.0019(7)
O2 0.0097(7) 0.0077(7) 0.0092(8) -0.0008(6) -0.0028(6) -0.0015(6)
O3 0.0076(7) 0.0110(8) 0.0077(8) -0.0033(6) 0.0007(6) -0.0032(6)
O4 0.0098(7) 0.0072(7) 0.0096(8) -0.0012(6) 0.0008(6) -0.0040(6)
O5 0.0173(8) 0.0063(7) 0.0093(8) -0.0012(6) -0.0063(7) -0.0002(6)
O6 0.0072(7) 0.0139(8) 0.0096(8) -0.0017(6) 0.0012(6) -0.0040(6)
O7 0.0096(7) 0.0067(7) 0.0098(8) -0.0003(6) -0.0032(6) -0.0016(6)
C1 0.0087(9) 0.0066(10) 0.0056(10) -0.0009(8) -0.0011(8) -0.0005(8)

loop_
_atom_type_symbol
_atom_type_description
_atom_type_scat_dispersion_real
_atom_type_scat_dispersion_imag
_atom_type_scat_source
C C 0.0033 0.0016 'International Tables Vol C Tables 4.2.6.8 and 6.1.1.4'
H H 0 0 'International Tables Vol C Tables 4.2.6.8 and 6.1.1.4'
O O 0.0106 0.006 'International Tables Vol C Tables 4.2.6.8 and 6.1.1.4'
P P 0.1023 0.0942 'International Tables Vol C Tables 4.2.6.8 and 6.1.1.4'
Co Co 0.3494 0.9721 'International Tables Vol C Tables 4.2.6.8 and 6.1.1.4'
Cs Cs -0.368 2.1192 'International Tables Vol C Tables 4.2.6.8 and 6.1.1.4'

loop_
_geom_angle_atom_site_label_1
_geom_angle_atom_site_label_2
_geom_angle_atom_site_label_3
_geom_angle_site_symmetry_1
_geom_angle_site_symmetry_3
_geom_angle
O5 Cs1 O3 1_556 2_566 91.51(5)
O5 Cs1 O2 1_556 2_666 113.53(4)
O3 Cs1 O2 2_566 2_666 103.25(7)
O5 Cs1 O2 1_556 1_565 125.59(5)
O3 Cs1 O2 2_566 1_565 120.31(5)
O2 Cs1 O2 2_666 1_565 101.31(5)
O5 Cs1 O6 1_556 2_576 82.95(5)
O3 Cs1 O6 2_566 2_576 81.36(7)
O2 Cs1 O6 2_666 2_576 162.47(4)
O2 Cs1 O6 1_565 2_576 62.52(5)
O5 Cs1 O4 1_556 2_666 73.40(5)
O3 Cs1 O4 2_566 2_666 124.24(6)
O2 Cs1 O4 2_666 2_666 44.75(5)
O2 Cs1 O4 1_565 2_666 111.44(5)
O6 Cs1 O4 2_576 2_666 144.68(4)
O5 Cs1 O7 1_556 2_676 94.14(4)
O3 Cs1 O7 2_566 2_676 170.61(4)
O2 Cs1 O7 2_666 2_676 81.34(7)
O2 Cs1 O7 1_565 2_676 50.37(5)
O6 Cs1 O7 2_576 2_676 91.89(7)
O4 Cs1 O7 2_666 2_676 64.74(6)
O5 Cs1 C1 1_556 1_556 44.75(6)
O3 Cs1 C1 2_566 1_556 72.92(5)
O2 Cs1 C1 2_666 1_556 78.47(6)
O2 Cs1 C1 1_565 1_556 165.97(5)
O6 Cs1 C1 2_576 1_556 118.91(5)
O4 Cs1 C1 2_666 1_556 58.52(5)
O7 Cs1 C1 2_676 1_556 116.25(5)
O5 Cs1 O1 1_556 1_565 74.68(4)
O3 Cs1 O1 2_566 1_565 126.32(5)
O2 Cs1 O1 2_666 1_565 130.04(5)
O2 Cs1 O1 1_565 1_565 50.97(5)
O6 Cs1 O1 2_576 1_565 46.06(5)
O4 Cs1 O1 2_666 1_565 101.41(4)
O7 Cs1 O1 2_676 1_565 48.72(4)
C1 Cs1 O1 1_556 1_565 118.60(6)
O5 Cs1 O3 1_556 1_565 125.42(5)
O3 Cs1 O3 2_566 1_565 78.65(6)
O2 Cs1 O3 2_666 1_565 121.02(5)
O2 Cs1 O3 1_565 1_565 42.33(5)
O6 Cs1 O3 2_576 1_565 42.63(4)
O4 Cs1 O3 2_666 1_565 152.49(4)
O7 Cs1 O3 2_676 1_565 91.97(5)
C1 Cs1 O3 1_556 1_565 148.87(5)
O1 Cs1 O3 1_565 1_565 69.55(5)
O5 Cs1 O5 1_556 2_576 55.64(5)
O3 Cs1 O5 2_566 2_576 56.50(6)
O2 Cs1 O5 2_666 2_576 153.15(4)
O2 Cs1 O5 1_565 2_576 104.38(5)
O6 Cs1 O5 2_576 2_576 41.87(4)
O4 Cs1 O5 2_666 2_576 128.47(5)
O7 Cs1 O5 2_676 2_576 121.54(5)
C1 Cs1 O5 1_556 2_576 78.50(5)
O1 Cs1 O5 1_565 2_576 73.92(4)
O3 Cs1 O5 1_565 2_576 75.37(5)
O5 Cs1 P1 1_556 2_666 94.28(4)
O3 Cs1 P1 2_566 2_666 115.59(6)
O2 Cs1 P1 2_666 2_666 21.82(3)
O2 Cs1 P1 1_565 2_666 106.97(4)
O6 Cs1 P1 2_576 2_666 162.96(3)
O4 Cs1 P1 2_666 2_666 22.94(3)
O7 Cs1 P1 2_676 2_666 71.49(6)
C1 Cs1 P1 1_556 2_666 67.80(4)
O1 Cs1 P1 1_565 2_666 116.98(4)
O3 Cs1 P1 1_565 2_666 138.50(3)
O5 Cs1 P1 2_576 2_666 145.78(4)
O2 Co1 O2 2_666 . 180
O2 Co1 O1 2_666 2_666 90.76(8)
O2 Co1 O1 . 2_666 89.24(8)
O2 Co1 O1 2_666 . 89.24(8)
O2 Co1 O1 . . 90.76(8)
O1 Co1 O1 2_666 . 180
O2 Co1 O7 2_666 2_666 94.65(8)
O2 Co1 O7 . 2_666 85.35(8)
O1 Co1 O7 2_666 2_666 91.47(7)
O1 Co1 O7 . 2_666 88.53(7)
O2 Co1 O7 2_666 . 85.35(8)
O2 Co1 O7 . . 94.65(8)
O1 Co1 O7 2_666 . 88.53(7)
O1 Co1 O7 . . 91.47(7)
O7 Co1 O7 2_666 . 180.00(9)
O2 Co1 Cs1 2_666 2_666 132.78(6)
O2 Co1 Cs1 . 2_666 47.22(6)
O1 Co1 Cs1 2_666 2_666 63.15(5)
O1 Co1 Cs1 . 2_666 116.85(5)
O7 Co1 Cs1 2_666 2_666 51.22(6)
O7 Co1 Cs1 . 2_666 128.78(6)
O2 Co1 Cs1 2_666 2_676 45.80(6)
O2 Co1 Cs1 . 2_676 134.20(6)
O1 Co1 Cs1 2_666 2_676 60.18(5)
O1 Co1 Cs1 . 2_676 119.82(5)
O7 Co1 Cs1 2_666 2_676 125.13(6)
O7 Co1 Cs1 . 2_676 54.87(6)
Cs1 Co1 Cs1 2_666 2_676 123.10(4)
O2 Co1 Cs1 2_666 1_545 134.20(6)
O2 Co1 Cs1 . 1_545 45.80(6)
O1 Co1 Cs1 2_666 1_545 119.82(5)
O1 Co1 Cs1 . 1_545 60.18(5)
O7 Co1 Cs1 2_666 1_545 54.87(6)
O7 Co1 Cs1 . 1_545 125.13(6)
Cs1 Co1 Cs1 2_666 1_545 56.90(4)
Cs1 Co1 Cs1 2_676 1_545 180
O2 P1 O4 . . 114.76(10)
O2 P1 O3 . . 109.86(10)
O4 P1 O3 . . 107.73(9)
O2 P1 C1 . . 109.55(10)
O4 P1 C1 . . 107.05(11)
O3 P1 C1 . . 107.62(10)
O2 P1 Cs1 . 2_666 51.16(7)
O4 P1 Cs1 . 2_666 63.66(7)
O3 P1 Cs1 . 2_666 124.40(8)
C1 P1 Cs1 . 2_666 127.77(8)
O2 P1 Cs1 . 1_545 49.06(7)
O4 P1 Cs1 . 1_545 103.57(8)
O3 P1 Cs1 . 1_545 68.88(7)
C1 P1 Cs1 . 1_545 148.54(8)
Cs1 P1 Cs1 2_666 1_545 61.70(2)
O7 P2 O6 . . 114.83(11)
O7 P2 O5 . . 111.69(10)
O6 P2 O5 . . 109.44(10)
O7 P2 C1 . . 110.57(10)
O6 P2 C1 . . 108.09(10)
O5 P2 C1 . . 101.32(11)
O7 P2 Cs1 . 2_576 124.05(8)
O5 P2 Cs1 . 2_576 65.52(7)
C1 P2 Cs1 . 2_576 125.05(8)
O7 P2 Cs1 . 1_554 118.54(7)
O6 P2 Cs1 . 1_554 125.77(7)
C1 P2 Cs1 . 1_554 61.03(8)
Cs1 P2 Cs1 2_576 1_554 94.916(19)
Co1 O1 Cs1 . 1_545 89.88(6)
Co1 O1 H1A . . 122(2)
Cs1 O1 H1A 1_545 . 81(2)
Co1 O1 H1B . . 120(3)
Cs1 O1 H1B 1_545 . 66(3)
H1A O1 H1B . . 108(3)
P1 O2 Co1 . . 135.98(10)
P1 O2 Cs1 . 2_666 107.03(9)
Co1 O2 Cs1 . 2_666 103.97(7)
P1 O2 Cs1 . 1_545 109.88(8)
Co1 O2 Cs1 . 1_545 106.22(8)
Cs1 O2 Cs1 2_666 1_545 78.69(5)
P1 O3 Cs1 . 2_566 150.94(9)
P1 O3 Cs1 . 1_545 87.66(8)
Cs1 O3 Cs1 2_566 1_545 101.35(6)
P1 O3 H2 . . 108(3)
Cs1 O3 H2 2_566 . 101(3)
Cs1 O3 H2 1_545 . 59(3)
P1 O4 Cs1 . 2_666 93.39(8)
P2 O5 Cs1 . 1_554 120.07(9)
P2 O5 Cs1 . 2_576 91.93(8)
Cs1 O5 Cs1 1_554 2_576 124.36(5)
P2 O5 H5A . . 118(5)
Cs1 O5 H5A 2_576 . 99(5)
P2 O5 H5B . . 117(5)
Cs1 O5 H5B 1_554 . 103(5)
Cs1 O5 H5B 2_576 . 100(5)
H5A O5 H5B . . 121(6)
P2 O6 Cs1 . 2_576 115.52(9)
P2 O7 Co1 . . 126.62(10)
P2 O7 Cs1 . 2_676 131.62(9)
Co1 O7 Cs1 . 2_676 95.23(7)
P1 C1 P2 . . 116.79(13)
P1 C1 Cs1 . 1_554 149.47(11)
P2 C1 Cs1 . 1_554 93.21(10)
P1 C1 H3 . . 108.1(19)
P2 C1 H3 . . 110.1(19)
Cs1 C1 H3 1_554 . 62.8(19)
P1 C1 H4 . . 104.3(19)
P2 C1 H4 . . 105.3(19)
Cs1 C1 H4 1_554 . 59.3(18)
H3 C1 H4 . . 112(3)

loop_
_geom_bond_atom_site_label_1
_geom_bond_atom_site_label_2
_geom_bond_site_symmetry_2
_geom_bond_distance
Cs1 O5 1_556 3.119(3)
Cs1 O3 2_566 3.165(2)
Cs1 O2 2_666 3.162(2)
Cs1 O2 1_565 3.173(2)
Cs1 O6 2_576 3.192(2)
Cs1 O4 2_666 3.485(2)
Cs1 O7 2_676 3.490(2)
Co1 O2 2_666 2.0761(18)
Co1 O2 . 2.0761(18)
Co1 O1 2_666 2.1209(19)
Co1 O1 . 2.1209(19)
Co1 O7 2_666 2.1272(19)
Co1 O7 . 2.1272(19)
P1 O2 . 1.5087(18)
P1 O4 . 1.5158(18)
P1 O3 . 1.5732(18)
P1 C1 . 1.796(3)
P2 O7 . 1.5099(18)
P2 O6 . 1.5158(18)
P2 O5 . 1.5663(19)
P2 C1 . 1.799(2)
O1 H1A . 0.922(17)
O1 H1B . 0.846(19)
O2 Cs1 2_666 3.162(2)
O2 Cs1 1_545 3.173(2)
O3 Cs1 2_566 3.165(2)
O3 H2 . 0.840(19)
O4 Cs1 2_666 3.485(2)
O5 Cs1 1_554 3.119(3)
O5 H5A . 0.83(2)
O5 H5B . 0.85(2)
O6 Cs1 2_576 3.192(2)
O7 Cs1 2_676 3.490(2)
C1 H3 . 0.963(14)
C1 H4 . 0.951(14)

loop_
_geom_hbond_atom_site_label_D
_geom_hbond_atom_site_label_H
_geom_hbond_atom_site_label_A
_geom_hbond_site_symmetry_A
_geom_hbond_distance_DH
_geom_hbond_distance_HA
_geom_hbond_distance_DA
_geom_hbond_angle_DHA
O1 H1A O4 1_556 0.922(17) 1.943(18) 2.860(3) 173(3)
O5 H5B O4 1_565 0.85(2) 1.69(3) 2.518(3) 164(7)

loop_
_geom_torsion_atom_site_label_1
_geom_torsion_atom_site_label_2
_geom_torsion_atom_site_label_3
_geom_torsion_atom_site_label_4
_geom_torsion_site_symmetry_1
_geom_torsion_site_symmetry_4
_geom_torsion
O2 Co1 O1 Cs1 2_666 1_545 -144.21(6)
O2 Co1 O1 Cs1 . 1_545 35.79(6)
O7 Co1 O1 Cs1 2_666 1_545 -49.55(6)
O7 Co1 O1 Cs1 . 1_545 130.45(6)
Cs1 Co1 O1 Cs1 2_666 1_545 -5.22(5)
Cs1 Co1 O1 Cs1 2_676 1_545 180
O4 P1 O2 Co1 . . 130.04(13)
O3 P1 O2 Co1 . . -108.42(14)
C1 P1 O2 Co1 . . 9.60(17)
Cs1 P1 O2 Co1 2_666 . 132.87(17)
Cs1 P1 O2 Co1 1_545 . -143.29(18)
O4 P1 O2 Cs1 . 2_666 -2.83(11)
O3 P1 O2 Cs1 . 2_666 118.71(9)
C1 P1 O2 Cs1 . 2_666 -123.27(9)
Cs1 P1 O2 Cs1 1_545 2_666 83.84(8)
O4 P1 O2 Cs1 . 1_545 -86.67(11)
O3 P1 O2 Cs1 . 1_545 34.87(11)
C1 P1 O2 Cs1 . 1_545 152.89(9)
Cs1 P1 O2 Cs1 2_666 1_545 -83.84(8)
O1 Co1 O2 P1 2_666 . -80.87(15)
O1 Co1 O2 P1 . . 99.13(15)
O7 Co1 O2 P1 2_666 . -172.41(15)
O7 Co1 O2 P1 . . 7.59(15)
Cs1 Co1 O2 P1 2_666 . -133.77(17)
Cs1 Co1 O2 P1 2_676 . -35.83(17)
Cs1 Co1 O2 P1 1_545 . 144.17(17)
O1 Co1 O2 Cs1 2_666 2_666 52.90(7)
O1 Co1 O2 Cs1 . 2_666 -127.10(7)
O7 Co1 O2 Cs1 2_666 2_666 -38.64(6)
O7 Co1 O2 Cs1 . 2_666 141.36(6)
Cs1 Co1 O2 Cs1 2_676 2_666 97.94(6)
Cs1 Co1 O2 Cs1 1_545 2_666 -82.06(6)
O1 Co1 O2 Cs1 2_666 1_545 134.96(7)
O1 Co1 O2 Cs1 . 1_545 -45.04(7)
O7 Co1 O2 Cs1 2_666 1_545 43.42(6)
O7 Co1 O2 Cs1 . 1_545 -136.58(6)
Cs1 Co1 O2 Cs1 2_666 1_545 82.06(6)
Cs1 Co1 O2 Cs1 2_676 1_545 180
O2 P1 O3 Cs1 . 2_566 -136.98(17)
O4 P1 O3 Cs1 . 2_566 -11.3(2)
C1 P1 O3 Cs1 . 2_566 103.8(2)
Cs1 P1 O3 Cs1 2_666 2_566 -81.1(2)
Cs1 P1 O3 Cs1 1_545 2_566 -109.40(19)
O2 P1 O3 Cs1 . 1_545 -27.58(9)
O4 P1 O3 Cs1 . 1_545 98.08(9)
C1 P1 O3 Cs1 . 1_545 -146.80(8)
Cs1 P1 O3 Cs1 2_666 1_545 28.30(7)
O2 P1 O4 Cs1 . 2_666 2.46(9)
O3 P1 O4 Cs1 . 2_666 -120.24(8)
C1 P1 O4 Cs1 . 2_666 124.27(8)
Cs1 P1 O4 Cs1 1_545 2_666 -48.42(5)
O7 P2 O5 Cs1 . 1_554 109.03(10)
O6 P2 O5 Cs1 . 1_554 -122.68(10)
C1 P2 O5 Cs1 . 1_554 -8.70(12)
Cs1 P2 O5 Cs1 2_576 1_554 -132.22(9)
O7 P2 O5 Cs1 . 2_576 -118.75(9)
O6 P2 O5 Cs1 . 2_576 9.54(9)
C1 P2 O5 Cs1 . 2_576 123.53(8)
Cs1 P2 O5 Cs1 1_554 2_576 132.22(9)
O7 P2 O6 Cs1 . 2_576 114.18(10)
O5 P2 O6 Cs1 . 2_576 -12.34(11)
C1 P2 O6 Cs1 . 2_576 -121.88(10)
Cs1 P2 O6 Cs1 1_554 2_576 -55.00(10)
O6 P2 O7 Co1 . . 80.65(14)
O5 P2 O7 Co1 . . -154.00(11)
C1 P2 O7 Co1 . . -41.97(15)
Cs1 P2 O7 Co1 2_576 . 131.64(9)
Cs1 P2 O7 Co1 1_554 . -109.34(10)
O6 P2 O7 Cs1 . 2_676 -135.06(11)
O5 P2 O7 Cs1 . 2_676 -9.70(14)
C1 P2 O7 Cs1 . 2_676 102.32(13)
Cs1 P2 O7 Cs1 2_576 2_676 -84.06(12)
Cs1 P2 O7 Cs1 1_554 2_676 34.96(13)
O2 Co1 O7 P2 2_666 . -168.93(12)
O2 Co1 O7 P2 . . 11.07(12)
O1 Co1 O7 P2 2_666 . 100.19(13)
O1 Co1 O7 P2 . . -79.81(13)
Cs1 Co1 O7 P2 2_666 . 47.08(14)
Cs1 Co1 O7 P2 2_676 . 154.02(14)
Cs1 Co1 O7 P2 1_545 . -25.98(14)
O2 Co1 O7 Cs1 2_666 2_676 37.05(6)
O2 Co1 O7 Cs1 . 2_676 -142.95(6)
O1 Co1 O7 Cs1 2_666 2_676 -53.82(6)
O1 Co1 O7 Cs1 . 2_676 126.18(6)
Cs1 Co1 O7 Cs1 2_666 2_676 -106.94(4)
Cs1 Co1 O7 Cs1 1_545 2_676 180
O2 P1 C1 P2 . . -44.78(16)
O4 P1 C1 P2 . . -169.80(12)
O3 P1 C1 P2 . . 74.63(14)
Cs1 P1 C1 P2 2_666 . -100.25(12)
Cs1 P1 C1 P2 1_545 . -3.5(2)
O2 P1 C1 Cs1 . 1_554 123.58(19)
O4 P1 C1 Cs1 . 1_554 -1.4(2)
O3 P1 C1 Cs1 . 1_554 -117.01(19)
Cs1 P1 C1 Cs1 2_666 1_554 68.1(2)
Cs1 P1 C1 Cs1 1_545 1_554 164.84(9)
O7 P2 C1 P1 . . 62.05(15)
O6 P2 C1 P1 . . -64.42(15)
O5 P2 C1 P1 . . -179.41(12)
Cs1 P2 C1 P1 2_576 . -111.48(11)
Cs1 P2 C1 P1 1_554 . 174.11(15)
O7 P2 C1 Cs1 . 1_554 -112.06(8)
O6 P2 C1 Cs1 . 1_554 121.47(8)
O5 P2 C1 Cs1 . 1_554 6.48(9)
Cs1 P2 C1 Cs1 2_576 1_554 74.41(7)
